data_1576536
loop_
_publ_author_name
'Coomber, D.'
'Rusli, O.'
'Sharma, H.'
'Lee, H. E.'
'Evans, J. D.'
'Rijs, N. J.'
'Hua, C.'
'Pfeffer, F.'

_publ_section_title
;
 A new class of customisable stable boronic ester assemblies.
;
_journal_issue 14
_journal_name_full 'Chemical science'
_journal_page_first 6939
_journal_page_last 6948
_journal_paper_doi 10.1039/d5sc08385k
_journal_volume 17
_journal_year 2026
_chemical_formula_moiety 'C113.986 H111.959 B4 O44, 11[CHCl3]'
_chemical_formula_sum 'C124.99 H122.96 B4 Cl33 O44'
_chemical_formula_weight 3542.11
_space_group_crystal_system triclinic
_space_group_IT_number 2
_space_group_name_Hall '-P 1'
_space_group_name_H-M_alt 'P -1'
_atom_sites_solution_hydrogens geom
_atom_sites_solution_primary dual
_audit_block_doi 10.5517/ccdc.csd.cc2pk7xf
_audit_creation_date 2025-08-27
_audit_creation_method
;
Olex2 1.5
(compiled 2025.07.13 svn.rb7424aed for OlexSys, GUI svn.r7314)
;
_audit_update_record
;
2025-09-18 deposited with the CCDC.	2026-02-05 downloaded from the CCDC.
;
_cell_angle_alpha 89.57(3)
_cell_angle_beta 88.27(3)
_cell_angle_gamma 78.50(3)
_cell_formula_units_Z 1
_cell_length_a 9.6260(19)
_cell_length_b 18.312(4)
_cell_length_c 22.349(5)
_cell_measurement_reflns_used 662
_cell_measurement_temperature 100(2)
_cell_measurement_theta_max 19.46
_cell_measurement_theta_min 0.92
_cell_volume 3858.6(15)
_computing_cell_refinement 'XDS (Kabsch, 2010)'
_computing_data_collection 'AS QEGUI'
_computing_data_reduction 'XDS (Kabsch, 2010)'
_computing_molecular_graphics 'Olex2 1.5 (Dolomanov et al., 2009)'
_computing_publication_material 'Olex2 1.5 (Dolomanov et al., 2009)'
_computing_structure_refinement 'SHELXL 2018/3 (Sheldrick, 2015)'
_computing_structure_solution 'SHELXT 2018/2 (Sheldrick, 2018)'
_diffrn_ambient_temperature 100(2)
_diffrn_detector_area_resol_mean 13.3
_diffrn_measured_fraction_theta_full 0.923
_diffrn_measured_fraction_theta_max 0.731
_diffrn_measurement_device_type 'MX2 Beamline Australian Synchrotron'
_diffrn_measurement_method 'Omega Scan'
_diffrn_radiation_type Synchrotron
_diffrn_radiation_wavelength 0.710749
_diffrn_reflns_av_R_equivalents 0.0675
_diffrn_reflns_av_unetI/netI 0.0601
_diffrn_reflns_Laue_measured_fraction_full 0.923
_diffrn_reflns_Laue_measured_fraction_max 0.731
_diffrn_reflns_limit_h_max 14
_diffrn_reflns_limit_h_min -13
_diffrn_reflns_limit_k_max 25
_diffrn_reflns_limit_k_min -25
_diffrn_reflns_limit_l_max 30
_diffrn_reflns_limit_l_min -30
_diffrn_reflns_number 70031
_diffrn_reflns_point_group_measured_fraction_full 0.923
_diffrn_reflns_point_group_measured_fraction_max 0.731
_diffrn_reflns_theta_full 25.242
_diffrn_reflns_theta_max 32.189
_diffrn_reflns_theta_min 0.911
_diffrn_source 'MX2 Beamline Australian Synchrotron'
_diffrn_standards_number 0
_exptl_absorpt_coefficient_mu 0.657
_exptl_absorpt_correction_T_max 0.4345
_exptl_absorpt_correction_T_min 0.2783
_exptl_absorpt_correction_type multi-scan
_exptl_absorpt_process_details 'sadabs (Bruker, 2001)'
_exptl_crystal_colour 'clear colourless'
_exptl_crystal_colour_lustre clear
_exptl_crystal_colour_primary colourless
_exptl_crystal_density_diffrn 1.524
_exptl_crystal_description block
_exptl_crystal_F_000 1806
_exptl_crystal_recrystallization_method 'Slow evaporation of hexane into a solution of compound in chloroform.'
_exptl_crystal_size_max 0.1
_exptl_crystal_size_mid 0.05
_exptl_crystal_size_min 0.03
_refine_diff_density_max 0.831
_refine_diff_density_min -0.764
_refine_diff_density_rms 0.076
_refine_ls_extinction_method none
_refine_ls_goodness_of_fit_ref 1.061
_refine_ls_hydrogen_treatment constr
_refine_ls_matrix_type full
_refine_ls_number_parameters 739
_refine_ls_number_reflns 19907
_refine_ls_number_restraints 0
_refine_ls_restrained_S_all 1.061
_refine_ls_R_factor_all 0.1157
_refine_ls_R_factor_gt 0.0948
_refine_ls_shift/su_max 0.000
_refine_ls_shift/su_mean 0.000
_refine_ls_structure_factor_coef Fsqd
_refine_ls_weighting_details 'w=1/[\s^2^(Fo^2^)+(0.1519P)^2^+3.4231P] where P=(Fo^2^+2Fc^2^)/3'
_refine_ls_weighting_scheme calc
_refine_ls_wR_factor_gt 0.2929
_refine_ls_wR_factor_ref 0.3120
_reflns_Friedel_coverage 0.000
_reflns_number_gt 13171
_reflns_number_total 19907
_reflns_threshold_expression 'I > 2\s(I)'
_cod_data_source_file d5sc08385k2.cif
_cod_data_source_block 2_2_mc
_cod_depositor_comments 'Adding full bibliography for 1576533--1576537.cif.'
_cod_original_cell_volume 3858.6(14)
_cod_original_sg_symbol_H-M P-1
_cod_database_code 1576536
_shelx_shelxl_version_number 2018/3
_shelx_space_group_comment
;
The symmetry employed for this shelxl refinement is uniquely defined
by the following loop, which should always be used as a source of
symmetry information in preference to the above space-group names.
They are only intended as comments.
;
_shelx_estimated_absorpt_t_max 0.981
_shelx_estimated_absorpt_t_min 0.937
_olex2_refinement_description
;
1. Fixed Uiso
 At 1.2 times of:
  All C(H) groups, All C(H,H) groups
 At 1.5 times of:
  All C(H,H,H) groups
2. Uiso/Uaniso restraints and constraints
Uanis(C57) = Uanis(C52)
Uanis(C39) = Uanis(C35)
Uanis(C35) = Uanis(C39)
3. Others
 Sof(C52)=Sof(H52A)=Sof(H52B)=Sof(H52C)=FVAR(1)
 Sof(C41)=Sof(H41A)=Sof(H41B)=Sof(H41C)=FVAR(2)
 Sof(C57)=Sof(H57A)=Sof(H57B)=Sof(H57C)=FVAR(3)
4.a Ternary CH refined with riding coordinates:
 C5(H5), C47(H47), C9(H9), C10(H10), C6(H6), C48(H48), C4(H4), C7(H7),
 C29(H29), C28(H28), C45(H45), C44(H44), C26(H26), C43(H43), C42(H42), C23(H23),
  C24(H24), C25(H25)
4.b Secondary CH2 refined with riding coordinates:
 C8(H8A,H8B), C46(H46A,H46B), C27(H27A,H27B)
4.c Aromatic/amide H refined with riding coordinates:
 C22(H22), C21(H21), C18(H18), C19(H19), C15(H15), C12(H12), C16(H16), C13(H13)
4.d Idealised Me refined as rotating group:
 C55(H55A,H55B,H55C), C35(H35A,H35B,H35C), C33(H33A,H33B,H33C), C56(H56A,H56B,
 H56C), C1(H1A,H1B,H1C), C41(H41A,H41B,H41C), C52(H52A,H52B,H52C), C39(H39A,
 H39B,H39C), C57(H57A,H57B,H57C)
;
_olex2_exptl_crystal_mounting_method 'Nylon loop assisted by paratone oil. Cold mounted at -20 degrees.'
_olex2_submission_special_instructions 'No special instructions were received'

loop_
_space_group_symop_operation_xyz
'x, y, z'
'-x, -y, -z'

loop_
_atom_site_label
_atom_site_type_symbol
_atom_site_fract_x
_atom_site_fract_y
_atom_site_fract_z
_atom_site_U_iso_or_equiv
_atom_site_adp_type
_atom_site_occupancy
_atom_site_site_symmetry_order
_atom_site_calc_flag
_atom_site_refinement_flags_posn
_atom_site_refinement_flags_adp
_atom_site_refinement_flags_occupancy
_atom_site_disorder_assembly
_atom_site_disorder_group
O4 O 0.4750(2) 0.03613(12) 0.27949(9) 0.0378(4) Uani 1 1 d . . . . .
O20 O -0.1355(2) 0.73753(12) 0.72897(9) 0.0368(4) Uani 1 1 d . . . . .
O3 O 0.2795(2) -0.00332(12) 0.32007(9) 0.0399(5) Uani 1 1 d . . . . .
O15 O 0.1971(2) 0.44171(12) 0.75803(9) 0.0381(4) Uani 1 1 d . . . . .
O18 O -0.3162(2) 0.82057(14) 0.90662(10) 0.0453(5) Uani 1 1 d . . . . .
O6 O 0.6241(3) 0.22769(14) 0.77629(10) 0.0458(5) Uani 1 1 d . . . . .
O19 O -0.0875(2) 0.76872(14) 0.91822(10) 0.0454(5) Uani 1 1 d . . . . .
O5 O 0.4193(3) 0.18682(12) 0.80258(10) 0.0433(5) Uani 1 1 d . . . . .
O7 O 0.2040(3) 0.49512(14) 0.94622(10) 0.0470(5) Uani 1 1 d . . . . .
O22 O -0.3544(3) 0.68098(14) 0.84575(12) 0.0517(6) Uani 1 1 d . . . . .
O21 O -0.3887(3) 0.70874(15) 0.74864(13) 0.0564(7) Uani 1 1 d . . . . .
O8 O 0.1570(3) 0.38002(13) 0.95095(11) 0.0493(6) Uani 1 1 d . . . . .
O14 O -0.0801(3) 0.41791(16) 0.86137(13) 0.0582(7) Uani 1 1 d . . . . .
O9 O 0.4892(3) 0.48697(18) 0.90718(13) 0.0625(7) Uani 1 1 d . . . . .
O16 O 0.2006(3) 0.75639(17) 0.67399(13) 0.0607(7) Uani 1 1 d . . . . .
O17 O -0.0175(3) 0.79454(18) 0.63866(12) 0.0662(8) Uani 1 1 d . . . . .
O2 O -0.1761(3) 0.14457(19) 0.22686(14) 0.0663(8) Uani 1 1 d . . . . .
O1 O -0.0810(3) 0.13411(18) 0.13463(13) 0.0619(7) Uani 1 1 d . . . . .
O12 O 0.4218(3) 0.41700(17) 0.68553(13) 0.0628(7) Uani 1 1 d . . . . .
O13 O -0.0257(3) 0.3855(2) 0.76627(16) 0.0771(9) Uani 1 1 d . . . . .
O10 O 0.5611(3) 0.50967(18) 0.81474(14) 0.0643(7) Uani 1 1 d . . . . .
C5 C 0.2776(3) 0.13558(16) 0.21488(12) 0.0336(5) Uani 1 1 d . . . . .
H5 H 0.340789 0.155078 0.242805 0.040 Uiso 1 1 calc R U . . .
C47 C -0.0482(3) 0.66426(16) 0.81164(13) 0.0351(6) Uani 1 1 d . . . . .
H47 H -0.037847 0.667159 0.855895 0.042 Uiso 1 1 calc R U . . .
O11 O 0.4339(3) 0.53664(19) 0.69234(15) 0.0726(9) Uani 1 1 d . . . . .
C50 C -0.1728(3) 0.72349(17) 0.78966(13) 0.0354(6) Uani 1 1 d . . . . .
C9 C 0.2777(3) -0.01774(17) 0.25688(13) 0.0362(6) Uani 1 1 d . . . . .
H9 H 0.280806 -0.071714 0.248916 0.043 Uiso 1 1 calc R U . . .
C10 C 0.4118(3) 0.00762(17) 0.22960(13) 0.0363(6) Uani 1 1 d . . . . .
H10 H 0.478834 -0.035435 0.210841 0.044 Uiso 1 1 calc R U . . .
C6 C 0.3506(3) 0.06564(18) 0.18157(13) 0.0380(6) Uani 1 1 d . . . . .
H6 H 0.419177 0.073673 0.148841 0.046 Uiso 1 1 calc R U . . .
C48 C 0.0801(3) 0.68682(17) 0.77615(14) 0.0376(6) Uani 1 1 d . . . . .
H48 H 0.149298 0.701698 0.803805 0.045 Uiso 1 1 calc R U . . .
C4 C 0.1462(3) 0.11165(16) 0.24723(13) 0.0341(5) Uani 1 1 d . . . . .
H4 H 0.145560 0.115694 0.291841 0.041 Uiso 1 1 calc R U . . .
C53 C -0.1744(3) 0.80186(16) 0.81866(12) 0.0339(5) Uani 1 1 d . . . . .
C49 C 0.0017(3) 0.75448(18) 0.73994(13) 0.0384(6) Uani 1 1 d . . . . .
C54 C -0.1839(3) 0.79599(16) 0.88644(13) 0.0362(6) Uani 1 1 d . . . . .
C17 C 0.4667(3) 0.1342(2) 0.57207(14) 0.0416(6) Uani 1 1 d . . . . .
C7 C 0.1543(3) 0.03219(17) 0.22451(14) 0.0378(6) Uani 1 1 d . . . . .
H7 H 0.062576 0.014335 0.226309 0.045 Uiso 1 1 calc R U . . .
C01A C -0.3159(3) 0.70122(18) 0.79781(15) 0.0421(6) Uani 1 1 d . . . . .
C20 C 0.4968(3) 0.17824(18) 0.69163(14) 0.0403(6) Uani 1 1 d . . . . .
C29 C 0.4456(3) 0.36035(17) 0.81495(13) 0.0384(6) Uani 1 1 d . . . . .
H29 H 0.468554 0.347609 0.771877 0.046 Uiso 1 1 calc R U . . .
C3 C 0.0428(3) 0.17623(17) 0.21640(13) 0.0354(6) Uani 1 1 d . . . . .
C30 C 0.2426(3) 0.41681(18) 0.85811(13) 0.0392(6) Uani 1 1 d . . . . .
C8 C 0.2254(3) 0.03157(18) 0.16159(14) 0.0401(6) Uani 1 1 d . . . . .
H8A H 0.256279 -0.019380 0.145256 0.048 Uiso 1 1 calc R U . . .
H8B H 0.164927 0.063576 0.132704 0.048 Uiso 1 1 calc R U . . .
C11 C 0.4179(3) 0.05983(19) 0.39275(14) 0.0405(6) Uani 1 1 d . . . . .
C2 C -0.0765(3) 0.15136(18) 0.18578(15) 0.0418(7) Uani 1 1 d . . . . .
C28 C 0.3099(3) 0.33472(17) 0.83979(13) 0.0379(6) Uani 1 1 d . . . . .
H28 H 0.256513 0.314077 0.808461 0.046 Uiso 1 1 calc R U . . .
C45 C 0.1456(3) 0.61587(19) 0.74163(14) 0.0408(6) Uani 1 1 d . . . . .
H45 H 0.209273 0.623411 0.706917 0.049 Uiso 1 1 calc R U . . .
C22 C 0.5855(3) 0.19509(19) 0.64477(15) 0.0440(7) Uani 1 1 d . . . . .
H22 H 0.658381 0.221232 0.653420 0.053 Uiso 1 1 calc R U . . .
C38 C -0.0071(3) 0.41640(19) 0.81759(16) 0.0450(7) Uani 1 1 d . . . . .
C44 C -0.0406(3) 0.58220(18) 0.79051(14) 0.0395(6) Uani 1 1 d . . . . .
H44 H -0.130601 0.563268 0.796191 0.047 Uiso 1 1 calc R U . . .
C26 C 0.5620(3) 0.32397(19) 0.85770(14) 0.0434(7) Uani 1 1 d . . . . .
H26 H 0.643516 0.349894 0.861124 0.052 Uiso 1 1 calc R U . . .
C43 C 0.0869(3) 0.53794(17) 0.82349(13) 0.0372(6) Uani 1 1 d . . . . .
H43 H 0.082587 0.551545 0.866847 0.045 Uiso 1 1 calc R U . . .
C21 C 0.5698(4) 0.1749(2) 0.58690(15) 0.0468(7) Uani 1 1 d . . . . .
H21 H 0.629899 0.188670 0.556161 0.056 Uiso 1 1 calc R U . . .
C14 C 0.4508(3) 0.1105(2) 0.50936(14) 0.0440(7) Uani 1 1 d . . . . .
C42 C 0.2166(3) 0.56189(17) 0.78991(14) 0.0392(6) Uani 1 1 d . . . . .
H42 H 0.271820 0.587111 0.817590 0.047 Uiso 1 1 calc R U . . .
C37 C 0.1224(3) 0.45206(17) 0.81480(13) 0.0371(6) Uani 1 1 d . . . . .
C36 C 0.3031(3) 0.48461(18) 0.76945(15) 0.0430(7) Uani 1 1 d . . . . .
C18 C 0.3787(3) 0.11678(19) 0.61869(15) 0.0431(7) Uani 1 1 d . . . . .
H18 H 0.308145 0.089121 0.610014 0.052 Uiso 1 1 calc R U . . .
C23 C 0.4655(4) 0.21140(19) 0.85780(14) 0.0453(7) Uani 1 1 d . . . . .
H23 H 0.489435 0.168673 0.886281 0.054 Uiso 1 1 calc R U . . .
C31 C 0.3757(3) 0.44396(18) 0.82579(15) 0.0419(7) Uani 1 1 d . . . . .
C24 C 0.6006(4) 0.24240(19) 0.84020(14) 0.0440(7) Uani 1 1 d . . . . .
H24 H 0.683712 0.216188 0.863094 0.053 Uiso 1 1 calc R U . . .
C19 C 0.3912(3) 0.13824(19) 0.67611(15) 0.0439(7) Uani 1 1 d . . . . .
H19 H 0.327940 0.126221 0.706369 0.053 Uiso 1 1 calc R U . . .
C25 C 0.3672(4) 0.27797(18) 0.88883(13) 0.0423(7) Uani 1 1 d . . . . .
H25 H 0.294064 0.264838 0.917448 0.051 Uiso 1 1 calc R U . . .
C46 C 0.0152(3) 0.58328(19) 0.72526(14) 0.0417(6) Uani 1 1 d . . . . .
H46A H -0.050880 0.616771 0.699236 0.050 Uiso 1 1 calc R U . . .
H46B H 0.041377 0.532913 0.707402 0.050 Uiso 1 1 calc R U . . .
C51 C 0.0727(4) 0.7695(2) 0.68073(15) 0.0461(7) Uani 1 1 d . . . . .
C27 C 0.4807(4) 0.3139(2) 0.91698(14) 0.0460(7) Uani 1 1 d . . . . .
H27A H 0.539506 0.280118 0.945326 0.055 Uiso 1 1 calc R U . . .
H27B H 0.440054 0.361920 0.936714 0.055 Uiso 1 1 calc R U . . .
C40 C 0.3967(4) 0.4833(2) 0.71196(16) 0.0493(8) Uani 1 1 d . . . . .
C34 C 0.2017(4) 0.43607(19) 0.92282(14) 0.0425(7) Uani 1 1 d . . . . .
C15 C 0.5451(3) 0.0748(2) 0.41004(15) 0.0495(8) Uani 1 1 d . . . . .
H15 H 0.622642 0.068311 0.381979 0.059 Uiso 1 1 calc R U . . .
C32 C 0.4794(4) 0.4869(2) 0.84969(17) 0.0493(8) Uani 1 1 d . . . . .
B029 B 0.3935(3) 0.02992(19) 0.32961(15) 0.0373(7) Uani 1 1 d . . . . .
C12 C 0.3065(4) 0.0714(3) 0.43514(16) 0.0549(9) Uani 1 1 d . . . . .
H12 H 0.216790 0.062039 0.424486 0.066 Uiso 1 1 calc R U . . .
C16 C 0.5634(4) 0.0992(2) 0.46792(16) 0.0505(8) Uani 1 1 d . . . . .
H16 H 0.653150 0.108139 0.478879 0.061 Uiso 1 1 calc R U . . .
C13 C 0.3230(4) 0.0957(3) 0.49162(17) 0.0582(10) Uani 1 1 d . . . . .
H13 H 0.244773 0.102574 0.519355 0.070 Uiso 1 1 calc R U . . .
C55 C -0.3424(4) 0.8024(3) 0.96837(16) 0.0616(11) Uani 1 1 d . . . . .
H55A H -0.346537 0.749480 0.971620 0.092 Uiso 1 1 calc R U . . .
H55B H -0.432814 0.832692 0.982651 0.092 Uiso 1 1 calc R U . . .
H55C H -0.265619 0.812718 0.992763 0.092 Uiso 1 1 calc R U . . .
B02G B 0.5134(4) 0.1984(2) 0.75753(16) 0.0410(7) Uani 1 1 d . . . . .
C35 C 0.1037(5) 0.3949(3) 1.0117(2) 0.0723(8) Uani 1 1 d . . . . .
H35A H 0.025333 0.438215 1.012182 0.108 Uiso 1 1 calc R U . . .
H35B H 0.179914 0.405077 1.036482 0.108 Uiso 1 1 calc R U . . .
H35C H 0.069799 0.351368 1.027645 0.108 Uiso 1 1 calc R U . . .
C33 C 0.6075(5) 0.5187(3) 0.9293(2) 0.0628(10) Uani 1 1 d . . . . .
H33A H 0.610631 0.565512 0.908260 0.094 Uiso 1 1 calc R U . . .
H33B H 0.697123 0.483355 0.922083 0.094 Uiso 1 1 calc R U . . .
H33C H 0.593213 0.528369 0.972387 0.094 Uiso 1 1 calc R U . . .
C56 C -0.5287(4) 0.6883(3) 0.7541(3) 0.0790(16) Uani 1 1 d . . . . .
H56A H -0.579955 0.701438 0.717026 0.118 Uiso 1 1 calc R U . . .
H56B H -0.582874 0.715259 0.787713 0.118 Uiso 1 1 calc R U . . .
H56C H -0.516725 0.634522 0.761058 0.118 Uiso 1 1 calc R U . . .
C1 C -0.2975(5) 0.1159(3) 0.2053(3) 0.0805(15) Uani 1 1 d . . . . .
H1A H -0.263486 0.067676 0.185714 0.121 Uiso 1 1 calc R U . . .
H1B H -0.349021 0.151191 0.176653 0.121 Uiso 1 1 calc R U . . .
H1C H -0.360937 0.109602 0.239275 0.121 Uiso 1 1 calc R U . . .
C41 C 0.5079(6) 0.4103(3) 0.6318(2) 0.0646(18) Uani 0.830(14) 1 d . . P A 1
H41A H 0.451918 0.435370 0.598890 0.097 Uiso 0.830(14) 1 calc R U P A 1
H41B H 0.540740 0.357489 0.622001 0.097 Uiso 0.830(14) 1 calc R U P A 1
H41C H 0.589832 0.433500 0.637558 0.097 Uiso 0.830(14) 1 calc R U P A 1
C52 C 0.0446(7) 0.8058(4) 0.5802(2) 0.086(2) Uani 0.840(15) 1 d . . P B 1
H52A H 0.065590 0.855995 0.578019 0.129 Uiso 0.840(15) 1 calc R U P B 1
H52B H -0.022374 0.800267 0.549183 0.129 Uiso 0.840(15) 1 calc R U P B 1
H52C H 0.132468 0.768802 0.573895 0.129 Uiso 0.840(15) 1 calc R U P B 1
C39 C -0.1504(5) 0.3509(3) 0.7648(2) 0.0723(8) Uani 1 1 d . . . . .
H39A H -0.124289 0.302105 0.745265 0.108 Uiso 1 1 calc R U . . .
H39B H -0.225056 0.382835 0.742364 0.108 Uiso 1 1 calc R U . . .
H39C H -0.185161 0.344452 0.805789 0.108 Uiso 1 1 calc R U . . .
C57 C 0.285(2) 0.7858(15) 0.6311(9) 0.086(2) Uani 0.236(11) 1 d . . P C 2
H57A H 0.282177 0.761259 0.592510 0.129 Uiso 0.236(11) 1 calc R U P C 2
H57B H 0.383629 0.777025 0.644275 0.129 Uiso 0.236(11) 1 calc R U P C 2
H57C H 0.249535 0.839478 0.626830 0.129 Uiso 0.236(11) 1 calc R U P C 2

loop_
_atom_site_aniso_label
_atom_site_aniso_U_11
_atom_site_aniso_U_22
_atom_site_aniso_U_33
_atom_site_aniso_U_23
_atom_site_aniso_U_13
_atom_site_aniso_U_12
O4 0.0361(10) 0.0384(12) 0.0381(10) 0.0088(8) -0.0008(8) -0.0055(9)
O20 0.0361(10) 0.0367(11) 0.0347(10) 0.0088(8) 0.0023(7) -0.0010(9)
O3 0.0424(11) 0.0376(12) 0.0380(10) 0.0130(8) 0.0012(8) -0.0049(9)
O15 0.0349(9) 0.0373(12) 0.0380(10) 0.0079(8) 0.0049(8) 0.0018(9)
O18 0.0430(11) 0.0515(14) 0.0367(11) 0.0132(9) 0.0087(8) 0.0002(10)
O6 0.0461(12) 0.0464(14) 0.0421(12) 0.0011(9) 0.0024(9) -0.0029(10)
O19 0.0455(12) 0.0478(14) 0.0419(11) 0.0137(9) -0.0035(9) -0.0073(10)
O5 0.0503(12) 0.0351(12) 0.0422(11) 0.0032(8) 0.0055(9) -0.0040(10)
O7 0.0505(12) 0.0412(13) 0.0429(12) 0.0021(9) 0.0057(9) 0.0047(11)
O22 0.0438(12) 0.0483(14) 0.0616(15) 0.0041(11) 0.0133(11) -0.0080(11)
O21 0.0417(12) 0.0523(16) 0.0780(18) 0.0196(12) -0.0161(12) -0.0147(12)
O8 0.0566(14) 0.0367(13) 0.0489(13) 0.0097(9) 0.0146(10) 0.0018(11)
O14 0.0483(13) 0.0565(16) 0.0646(16) 0.0197(12) 0.0144(11) -0.0013(12)
O9 0.0629(16) 0.0744(19) 0.0548(15) -0.0088(13) 0.0049(12) -0.0252(15)
O16 0.0446(13) 0.0683(18) 0.0633(16) 0.0216(13) 0.0181(11) -0.0005(12)
O17 0.0671(17) 0.077(2) 0.0448(14) 0.0276(13) 0.0072(12) 0.0053(15)
O2 0.0469(14) 0.083(2) 0.0744(18) 0.0007(15) 0.0150(13) -0.0297(14)
O1 0.0552(15) 0.078(2) 0.0587(16) 0.0160(13) -0.0091(12) -0.0283(14)
O12 0.0672(17) 0.0601(18) 0.0538(15) 0.0059(12) 0.0129(12) 0.0027(14)
O13 0.0538(16) 0.104(3) 0.079(2) -0.0207(18) 0.0126(14) -0.0302(17)
O10 0.0572(15) 0.0677(19) 0.0695(18) 0.0174(14) -0.0010(13) -0.0170(14)
C5 0.0309(12) 0.0318(14) 0.0360(13) 0.0083(10) 0.0012(10) -0.0020(11)
C47 0.0343(13) 0.0321(15) 0.0364(13) 0.0081(10) 0.0050(10) -0.0023(11)
O11 0.0701(18) 0.070(2) 0.0720(19) 0.0145(15) 0.0292(15) -0.0069(16)
C50 0.0305(12) 0.0332(15) 0.0391(14) 0.0069(10) 0.0047(10) 0.0005(11)
C9 0.0344(13) 0.0323(15) 0.0403(14) 0.0090(10) -0.0024(10) -0.0026(12)
C10 0.0347(13) 0.0311(15) 0.0390(14) 0.0055(10) 0.0029(10) 0.0023(12)
C6 0.0376(14) 0.0379(16) 0.0359(14) 0.0079(11) 0.0039(11) -0.0024(12)
C48 0.0288(12) 0.0380(16) 0.0429(15) 0.0116(11) 0.0063(10) -0.0007(12)
C4 0.0303(12) 0.0306(14) 0.0405(14) 0.0091(10) 0.0034(10) -0.0051(11)
C53 0.0271(11) 0.0350(15) 0.0371(13) 0.0092(10) 0.0036(9) -0.0015(11)
C49 0.0355(13) 0.0377(16) 0.0396(14) 0.0127(11) 0.0050(11) -0.0028(12)
C54 0.0350(13) 0.0298(15) 0.0408(14) 0.0097(10) 0.0039(10) -0.0005(12)
C17 0.0357(13) 0.0496(19) 0.0375(15) 0.0020(12) 0.0033(11) -0.0039(13)
C7 0.0336(13) 0.0314(15) 0.0465(16) 0.0102(11) -0.0023(11) -0.0019(12)
C01A 0.0362(14) 0.0368(17) 0.0513(17) 0.0045(12) 0.0029(12) -0.0034(13)
C20 0.0376(14) 0.0395(17) 0.0394(15) 0.0014(11) 0.0044(11) 0.0020(13)
C29 0.0385(14) 0.0348(16) 0.0387(14) 0.0070(11) 0.0010(11) -0.0004(12)
C3 0.0310(12) 0.0337(15) 0.0387(14) 0.0114(10) 0.0035(10) -0.0012(11)
C30 0.0423(14) 0.0358(16) 0.0370(14) 0.0071(11) 0.0044(11) -0.0031(13)
C8 0.0437(15) 0.0339(16) 0.0399(15) 0.0078(11) -0.0048(11) -0.0004(13)
C11 0.0383(14) 0.0413(17) 0.0389(15) 0.0101(11) -0.0001(11) -0.0014(13)
C2 0.0300(12) 0.0375(17) 0.0543(18) 0.0153(13) 0.0004(12) 0.0013(12)
C28 0.0430(14) 0.0282(15) 0.0369(14) 0.0084(10) 0.0015(11) 0.0058(12)
C45 0.0353(13) 0.0416(17) 0.0411(15) 0.0108(12) 0.0089(11) 0.0012(13)
C22 0.0394(15) 0.0422(18) 0.0501(17) 0.0033(13) 0.0052(12) -0.0086(14)
C38 0.0350(14) 0.0338(17) 0.061(2) 0.0130(13) 0.0015(13) 0.0040(13)
C44 0.0354(13) 0.0349(16) 0.0458(16) 0.0104(11) 0.0034(11) -0.0027(12)
C26 0.0394(14) 0.0411(18) 0.0447(16) 0.0041(12) -0.0052(12) 0.0041(13)
C43 0.0349(13) 0.0319(15) 0.0409(14) 0.0083(11) 0.0056(11) 0.0016(12)
C21 0.0408(15) 0.055(2) 0.0442(16) 0.0044(13) 0.0092(12) -0.0098(15)
C14 0.0404(15) 0.0512(19) 0.0376(15) 0.0023(12) 0.0052(12) -0.0036(14)
C42 0.0377(14) 0.0341(16) 0.0440(15) 0.0073(11) 0.0065(11) -0.0040(12)
C37 0.0370(13) 0.0331(15) 0.0371(14) 0.0080(10) 0.0071(11) 0.0015(12)
C36 0.0402(15) 0.0377(17) 0.0477(17) 0.0078(12) 0.0105(12) -0.0014(13)
C18 0.0376(14) 0.0450(18) 0.0463(16) 0.0056(13) 0.0020(12) -0.0076(13)
C23 0.0545(18) 0.0328(17) 0.0412(15) 0.0090(11) -0.0021(13) 0.0088(14)
C31 0.0367(14) 0.0374(17) 0.0467(16) 0.0070(12) 0.0025(12) 0.0033(13)
C24 0.0487(16) 0.0428(18) 0.0352(14) 0.0035(12) -0.0099(12) 0.0046(14)
C19 0.0389(14) 0.0431(18) 0.0455(16) 0.0056(12) 0.0101(12) 0.0001(13)
C25 0.0535(17) 0.0341(16) 0.0339(14) 0.0082(11) 0.0012(12) 0.0039(14)
C46 0.0427(15) 0.0387(17) 0.0394(15) 0.0059(11) 0.0030(12) 0.0014(13)
C51 0.0454(16) 0.0403(18) 0.0474(17) 0.0136(13) 0.0083(13) 0.0022(14)
C27 0.0500(17) 0.0444(19) 0.0383(15) 0.0017(12) -0.0057(12) 0.0038(15)
C40 0.0395(15) 0.046(2) 0.0563(19) 0.0140(15) 0.0135(13) 0.0045(15)
C34 0.0459(16) 0.0367(17) 0.0389(15) 0.0098(12) 0.0019(12) 0.0054(14)
C15 0.0363(14) 0.069(2) 0.0416(16) 0.0002(15) 0.0075(12) -0.0077(15)
C32 0.0455(17) 0.0417(19) 0.057(2) 0.0074(14) 0.0019(14) -0.0005(15)
B029 0.0343(14) 0.0312(17) 0.0416(16) 0.0099(12) 0.0004(12) 0.0042(13)
C12 0.0369(15) 0.079(3) 0.0460(18) 0.0057(17) -0.0002(13) -0.0063(17)
C16 0.0389(15) 0.066(2) 0.0486(18) -0.0008(15) 0.0027(13) -0.0147(16)
C13 0.0420(17) 0.088(3) 0.0452(18) -0.0015(18) 0.0050(14) -0.0153(18)
C55 0.057(2) 0.077(3) 0.0425(18) 0.0237(17) 0.0098(15) 0.0045(19)
B02G 0.0401(16) 0.0361(19) 0.0423(17) 0.0013(13) 0.0001(13) 0.0034(14)
C35 0.0668(18) 0.081(2) 0.071(2) 0.0000(16) 0.0120(15) -0.0217(17)
C33 0.058(2) 0.069(3) 0.062(2) -0.0094(19) -0.0044(18) -0.014(2)
C56 0.0434(19) 0.062(3) 0.137(5) 0.034(3) -0.033(2) -0.021(2)
C1 0.051(2) 0.090(4) 0.109(4) -0.002(3) 0.012(2) -0.037(2)
C41 0.073(3) 0.057(3) 0.054(3) 0.005(2) 0.022(2) 0.008(2)
C52 0.077(4) 0.107(5) 0.055(3) 0.030(3) 0.022(2) 0.022(3)
C39 0.0668(18) 0.081(2) 0.071(2) 0.0000(16) 0.0120(15) -0.0217(17)
C57 0.077(4) 0.107(5) 0.055(3) 0.030(3) 0.022(2) 0.022(3)

loop_
_atom_type_symbol
_atom_type_description
_atom_type_scat_dispersion_real
_atom_type_scat_dispersion_imag
_atom_type_scat_source
C C 0.0033 0.0016 'International Tables Vol C Tables 4.2.6.8 and 6.1.1.4'
H H 0.0000 0.0000 'International Tables Vol C Tables 4.2.6.8 and 6.1.1.4'
B B 0.0013 0.0007 'International Tables Vol C Tables 4.2.6.8 and 6.1.1.4'
Cl Cl 0.1484 0.1585 'International Tables Vol C Tables 4.2.6.8 and 6.1.1.4'
O O 0.0106 0.0060 'International Tables Vol C Tables 4.2.6.8 and 6.1.1.4'

loop_
_citation_id
_citation_doi
_citation_year
1 10.26434/chemrxiv-2025-h0j4z 2025

loop_
_geom_angle_atom_site_label_1
_geom_angle_atom_site_label_2
_geom_angle_atom_site_label_3
_geom_angle
_geom_angle_site_symmetry_1
_geom_angle_site_symmetry_3
_geom_angle_publ_flag
B029 O4 C10 108.3(2) . . ?
C50 O20 C49 97.2(2) . . ?
B029 O3 C9 107.4(2) . . ?
C37 O15 C36 98.2(2) . . ?
C54 O18 C55 114.7(3) . . ?
B02G O6 C24 107.1(3) . . ?
B02G O5 C23 108.5(3) . . ?
C01A O21 C56 115.2(3) . . ?
C34 O8 C35 115.8(3) . . ?
C32 O9 C33 115.0(3) . . ?
C51 O16 C57 129.0(9) . . ?
C51 O17 C52 115.9(4) . . ?
C2 O2 C1 115.9(4) . . ?
C40 O12 C41 116.2(3) . . ?
C38 O13 C39 115.0(3) . . ?
C6 C5 H5 113.6 . . ?
C6 C5 C4 103.7(2) . . ?
C6 C5 C53 120.0(2) . 2_566 ?
C4 C5 H5 113.6 . . ?
C53 C5 H5 113.6 2_566 . ?
C53 C5 C4 89.4(2) 2_566 . ?
C50 C47 H47 111.7 . . ?
C50 C47 C48 101.3(2) . . ?
C50 C47 C44 117.0(3) . . ?
C48 C47 H47 111.7 . . ?
C44 C47 H47 111.7 . . ?
C44 C47 C48 102.5(2) . . ?
O20 C50 C47 104.8(2) . . ?
O20 C50 C53 100.7(2) . . ?
O20 C50 C01A 114.1(3) . . ?
C47 C50 C53 111.5(2) . . ?
C01A C50 C47 113.6(2) . . ?
C01A C50 C53 111.2(2) . . ?
O3 C9 H9 111.3 . . ?
O3 C9 C10 105.2(2) . . ?
O3 C9 C7 114.0(2) . . ?
C10 C9 H9 111.3 . . ?
C7 C9 H9 111.3 . . ?
C7 C9 C10 103.3(2) . . ?
O4 C10 C9 104.8(2) . . ?
O4 C10 H10 110.7 . . ?
O4 C10 C6 115.8(2) . . ?
C9 C10 H10 110.7 . . ?
C6 C10 C9 103.6(2) . . ?
C6 C10 H10 110.7 . . ?
C5 C6 C10 106.8(2) . . ?
C5 C6 H6 115.2 . . ?
C5 C6 C8 103.1(2) . . ?
C10 C6 H6 115.2 . . ?
C8 C6 C10 99.4(2) . . ?
C8 C6 H6 115.2 . . ?
C47 C48 H48 111.5 . . ?
C49 C48 C47 100.5(2) . . ?
C49 C48 H48 111.5 . . ?
C45 C48 C47 103.2(2) . . ?
C45 C48 H48 111.5 . . ?
C45 C48 C49 117.8(3) . . ?
C5 C4 H4 113.9 . . ?
C7 C4 C5 103.1(2) . . ?
C7 C4 H4 113.9 . . ?
C7 C4 C3 118.1(2) . . ?
C3 C4 C5 91.03(19) . . ?
C3 C4 H4 113.9 . . ?
C5 C53 C50 110.5(2) 2_566 . ?
C5 C53 C3 90.35(19) 2_566 2_566 ?
C50 C53 C3 99.9(2) . 2_566 ?
C54 C53 C5 120.3(2) . 2_566 ?
C54 C53 C50 109.9(2) . . ?
C54 C53 C3 123.1(2) . 2_566 ?
O20 C49 C48 104.7(2) . . ?
O20 C49 C3 100.4(2) . 2_566 ?
O20 C49 C51 109.4(3) . . ?
C48 C49 C3 108.9(2) . 2_566 ?
C51 C49 C48 115.7(3) . . ?
C51 C49 C3 116.0(2) . 2_566 ?
O18 C54 C53 110.7(2) . . ?
O19 C54 O18 123.6(3) . . ?
O19 C54 C53 125.5(3) . . ?
C21 C17 C14 121.7(3) . . ?
C18 C17 C21 117.1(3) . . ?
C18 C17 C14 121.1(3) . . ?
C9 C7 H7 115.2 . . ?
C9 C7 C8 98.4(2) . . ?
C4 C7 C9 106.6(2) . . ?
C4 C7 H7 115.2 . . ?
C4 C7 C8 104.3(2) . . ?
C8 C7 H7 115.2 . . ?
O22 C01A O21 126.2(3) . . ?
O22 C01A C50 120.9(3) . . ?
O21 C01A C50 112.9(3) . . ?
C22 C20 C19 116.6(3) . . ?
C22 C20 B02G 123.3(3) . . ?
C19 C20 B02G 120.1(3) . . ?
C28 C29 H29 113.8 . . ?
C28 C29 C31 91.3(2) . . ?
C26 C29 H29 113.8 . . ?
C26 C29 C28 103.9(2) . . ?
C26 C29 C31 117.6(3) . . ?
C31 C29 H29 113.8 . . ?
C4 C3 C53 89.1(2) . 2_566 ?
C4 C3 C49 110.9(2) . 2_566 ?
C53 C3 C49 100.7(2) 2_566 2_566 ?
C2 C3 C4 113.6(2) . . ?
C2 C3 C53 123.3(2) . 2_566 ?
C2 C3 C49 115.9(2) . 2_566 ?
C28 C30 C31 89.2(2) . . ?
C37 C30 C28 111.3(3) . . ?
C37 C30 C31 99.8(2) . . ?
C34 C30 C28 120.4(2) . . ?
C34 C30 C37 111.9(2) . . ?
C34 C30 C31 120.9(3) . . ?
C6 C8 C7 95.4(2) . . ?
C6 C8 H8A 112.7 . . ?
C6 C8 H8B 112.7 . . ?
C7 C8 H8A 112.7 . . ?
C7 C8 H8B 112.7 . . ?
H8A C8 H8B 110.1 . . ?
C15 C11 B029 123.7(3) . . ?
C15 C11 C12 117.1(3) . . ?
C12 C11 B029 119.2(3) . . ?
O2 C2 C3 108.4(3) . . ?
O1 C2 O2 123.5(3) . . ?
O1 C2 C3 127.8(3) . . ?
C29 C28 C30 90.4(2) . . ?
C29 C28 H28 113.7 . . ?
C30 C28 H28 113.7 . . ?
C25 C28 C29 103.3(2) . . ?
C25 C28 C30 119.2(3) . . ?
C25 C28 H28 113.7 . . ?
C48 C45 H45 114.8 . . ?
C48 C45 C42 104.3(2) . . ?
C48 C45 C46 103.3(2) . . ?
C42 C45 H45 114.8 . . ?
C42 C45 C46 103.3(2) . . ?
C46 C45 H45 114.8 . . ?
C20 C22 H22 119.1 . . ?
C21 C22 C20 121.7(3) . . ?
C21 C22 H22 119.1 . . ?
O14 C38 O13 126.2(3) . . ?
O14 C38 C37 122.3(4) . . ?
O13 C38 C37 111.5(3) . . ?
C47 C44 H44 115.1 . . ?
C43 C44 C47 103.5(3) . . ?
C43 C44 H44 115.1 . . ?
C43 C44 C46 103.4(2) . . ?
C46 C44 C47 103.0(2) . . ?
C46 C44 H44 115.1 . . ?
C29 C26 H26 115.6 . . ?
C29 C26 C27 104.3(3) . . ?
C24 C26 C29 106.0(3) . . ?
C24 C26 H26 115.6 . . ?
C24 C26 C27 97.4(3) . . ?
C27 C26 H26 115.6 . . ?
C44 C43 H43 111.4 . . ?
C44 C43 C42 102.8(2) . . ?
C44 C43 C37 117.6(3) . . ?
C42 C43 H43 111.4 . . ?
C37 C43 H43 111.4 . . ?
C37 C43 C42 101.5(2) . . ?
C17 C21 H21 119.3 . . ?
C22 C21 C17 121.3(3) . . ?
C22 C21 H21 119.3 . . ?
C16 C14 C17 122.0(3) . . ?
C13 C14 C17 120.1(3) . . ?
C13 C14 C16 117.8(3) . . ?
C45 C42 C43 102.9(2) . . ?
C45 C42 H42 111.4 . . ?
C45 C42 C36 118.1(3) . . ?
C43 C42 H42 111.4 . . ?
C36 C42 C43 100.7(2) . . ?
C36 C42 H42 111.4 . . ?
O15 C37 C30 101.0(2) . . ?
O15 C37 C38 112.8(3) . . ?
O15 C37 C43 104.3(2) . . ?
C38 C37 C30 114.6(2) . . ?
C38 C37 C43 113.6(2) . . ?
C43 C37 C30 109.4(3) . . ?
O15 C36 C42 104.3(2) . . ?
O15 C36 C31 101.7(2) . . ?
O15 C36 C40 107.6(3) . . ?
C42 C36 C31 107.9(3) . . ?
C40 C36 C42 116.7(3) . . ?
C40 C36 C31 116.8(3) . . ?
C17 C18 H18 119.0 . . ?
C19 C18 C17 122.0(3) . . ?
C19 C18 H18 119.0 . . ?
O5 C23 H23 110.4 . . ?
O5 C23 C24 104.6(2) . . ?
O5 C23 C25 116.8(3) . . ?
C24 C23 H23 110.4 . . ?
C25 C23 H23 110.4 . . ?
C25 C23 C24 103.6(3) . . ?
C29 C31 C30 88.5(2) . . ?
C29 C31 C36 114.1(3) . . ?
C36 C31 C30 100.6(2) . . ?
C32 C31 C29 111.6(3) . . ?
C32 C31 C30 130.8(3) . . ?
C32 C31 C36 109.9(3) . . ?
O6 C24 C26 115.6(3) . . ?
O6 C24 C23 105.2(3) . . ?
O6 C24 H24 110.5 . . ?
C26 C24 C23 104.0(3) . . ?
C26 C24 H24 110.5 . . ?
C23 C24 H24 110.5 . . ?
C20 C19 H19 119.4 . . ?
C18 C19 C20 121.2(3) . . ?
C18 C19 H19 119.4 . . ?
C28 C25 H25 115.5 . . ?
C23 C25 C28 107.5(2) . . ?
C23 C25 H25 115.5 . . ?
C27 C25 C28 102.2(3) . . ?
C27 C25 C23 98.7(3) . . ?
C27 C25 H25 115.5 . . ?
C45 C46 H46A 112.9 . . ?
C45 C46 H46B 112.9 . . ?
C44 C46 C45 94.0(2) . . ?
C44 C46 H46A 112.9 . . ?
C44 C46 H46B 112.9 . . ?
H46A C46 H46B 110.3 . . ?
O16 C51 O17 124.9(3) . . ?
O16 C51 C49 121.4(3) . . ?
O17 C51 C49 113.6(3) . . ?
C26 C27 H27A 112.5 . . ?
C26 C27 H27B 112.5 . . ?
C25 C27 C26 96.1(2) . . ?
C25 C27 H27A 112.5 . . ?
C25 C27 H27B 112.5 . . ?
H27A C27 H27B 110.1 . . ?
O12 C40 C36 112.1(3) . . ?
O11 C40 O12 124.5(3) . . ?
O11 C40 C36 123.3(4) . . ?
O7 C34 O8 123.6(3) . . ?
O7 C34 C30 125.2(3) . . ?
O8 C34 C30 111.2(3) . . ?
C11 C15 H15 119.1 . . ?
C11 C15 C16 121.7(3) . . ?
C16 C15 H15 119.1 . . ?
O9 C32 C31 115.8(3) . . ?
O10 C32 O9 124.3(4) . . ?
O10 C32 C31 119.0(3) . . ?
O4 B029 O3 114.3(3) . . ?
O4 B029 C11 125.0(3) . . ?
O3 B029 C11 120.6(3) . . ?
C11 C12 H12 119.2 . . ?
C13 C12 C11 121.6(3) . . ?
C13 C12 H12 119.2 . . ?
C14 C16 C15 120.2(3) . . ?
C14 C16 H16 119.9 . . ?
C15 C16 H16 119.9 . . ?
C14 C13 H13 119.2 . . ?
C12 C13 C14 121.6(3) . . ?
C12 C13 H13 119.2 . . ?
O18 C55 H55A 109.5 . . ?
O18 C55 H55B 109.5 . . ?
O18 C55 H55C 109.5 . . ?
H55A C55 H55B 109.5 . . ?
H55A C55 H55C 109.5 . . ?
H55B C55 H55C 109.5 . . ?
O6 B02G O5 114.4(3) . . ?
O6 B02G C20 122.8(3) . . ?
O5 B02G C20 122.8(3) . . ?
O8 C35 H35A 109.5 . . ?
O8 C35 H35B 109.5 . . ?
O8 C35 H35C 109.5 . . ?
H35A C35 H35B 109.5 . . ?
H35A C35 H35C 109.5 . . ?
H35B C35 H35C 109.5 . . ?
O9 C33 H33A 109.5 . . ?
O9 C33 H33B 109.5 . . ?
O9 C33 H33C 109.5 . . ?
H33A C33 H33B 109.5 . . ?
H33A C33 H33C 109.5 . . ?
H33B C33 H33C 109.5 . . ?
O21 C56 H56A 109.5 . . ?
O21 C56 H56B 109.5 . . ?
O21 C56 H56C 109.5 . . ?
H56A C56 H56B 109.5 . . ?
H56A C56 H56C 109.5 . . ?
H56B C56 H56C 109.5 . . ?
O2 C1 H1A 109.5 . . ?
O2 C1 H1B 109.5 . . ?
O2 C1 H1C 109.5 . . ?
H1A C1 H1B 109.5 . . ?
H1A C1 H1C 109.5 . . ?
H1B C1 H1C 109.5 . . ?
O12 C41 H41A 109.5 . . ?
O12 C41 H41B 109.5 . . ?
O12 C41 H41C 109.5 . . ?
H41A C41 H41B 109.5 . . ?
H41A C41 H41C 109.5 . . ?
H41B C41 H41C 109.5 . . ?
O17 C52 H52A 109.5 . . ?
O17 C52 H52B 109.5 . . ?
O17 C52 H52C 109.5 . . ?
H52A C52 H52B 109.5 . . ?
H52A C52 H52C 109.5 . . ?
H52B C52 H52C 109.5 . . ?
O13 C39 H39A 109.5 . . ?
O13 C39 H39B 109.5 . . ?
O13 C39 H39C 109.5 . . ?
H39A C39 H39B 109.5 . . ?
H39A C39 H39C 109.5 . . ?
H39B C39 H39C 109.5 . . ?
O16 C57 H57A 109.5 . . ?
O16 C57 H57B 109.5 . . ?
O16 C57 H57C 109.5 . . ?
H57A C57 H57B 109.5 . . ?
H57A C57 H57C 109.5 . . ?
H57B C57 H57C 109.5 . . ?

loop_
_geom_bond_atom_site_label_1
_geom_bond_atom_site_label_2
_geom_bond_distance
_geom_bond_site_symmetry_2
_geom_bond_publ_flag
O4 C10 1.436(4) . ?
O4 B029 1.365(4) . ?
O20 C50 1.427(3) . ?
O20 C49 1.443(4) . ?
O3 C9 1.440(4) . ?
O3 B029 1.380(4) . ?
O15 C37 1.434(3) . ?
O15 C36 1.435(4) . ?
O18 C54 1.330(4) . ?
O18 C55 1.444(4) . ?
O6 C24 1.458(4) . ?
O6 B02G 1.363(5) . ?
O19 C54 1.210(4) . ?
O5 C23 1.430(4) . ?
O5 B02G 1.378(4) . ?
O7 C34 1.209(4) . ?
O22 C01A 1.203(4) . ?
O21 C01A 1.313(4) . ?
O21 C56 1.470(4) . ?
O8 C34 1.336(4) . ?
O8 C35 1.445(5) . ?
O14 C38 1.184(4) . ?
O9 C32 1.291(5) . ?
O9 C33 1.477(5) . ?
O16 C51 1.211(4) . ?
O16 C57 1.41(2) . ?
O17 C51 1.316(4) . ?
O17 C52 1.451(5) . ?
O2 C2 1.331(4) . ?
O2 C1 1.468(5) . ?
O1 C2 1.193(4) . ?
O12 C40 1.330(5) . ?
O12 C41 1.430(5) . ?
O13 C38 1.315(5) . ?
O13 C39 1.467(5) . ?
O10 C32 1.221(4) . ?
C5 H5 1.0000 . ?
C5 C6 1.521(4) . ?
C5 C4 1.573(4) . ?
C5 C53 1.562(4) 2_566 ?
C47 H47 1.0000 . ?
C47 C50 1.538(4) . ?
C47 C48 1.570(4) . ?
C47 C44 1.565(4) . ?
O11 C40 1.182(5) . ?
C50 C53 1.576(4) . ?
C50 C01A 1.517(4) . ?
C9 H9 1.0000 . ?
C9 C10 1.562(4) . ?
C9 C7 1.543(4) . ?
C10 H10 1.0000 . ?
C10 C6 1.549(4) . ?
C6 H6 1.0000 . ?
C6 C8 1.542(4) . ?
C48 H48 1.0000 . ?
C48 C49 1.552(4) . ?
C48 C45 1.530(5) . ?
C4 H4 1.0000 . ?
C4 C7 1.531(4) . ?
C4 C3 1.557(4) . ?
C53 C54 1.519(4) . ?
C53 C3 1.587(4) 2_566 ?
C49 C3 1.588(5) 2_566 ?
C49 C51 1.520(4) . ?
C17 C21 1.402(5) . ?
C17 C14 1.491(5) . ?
C17 C18 1.398(4) . ?
C7 H7 1.0000 . ?
C7 C8 1.545(4) . ?
C20 C22 1.403(4) . ?
C20 C19 1.419(5) . ?
C20 B02G 1.542(5) . ?
C29 H29 1.0000 . ?
C29 C28 1.559(4) . ?
C29 C26 1.539(4) . ?
C29 C31 1.562(5) . ?
C3 C2 1.502(4) . ?
C30 C28 1.566(4) . ?
C30 C37 1.566(4) . ?
C30 C31 1.613(4) . ?
C30 C34 1.513(4) . ?
C8 H8A 0.9900 . ?
C8 H8B 0.9900 . ?
C11 C15 1.373(5) . ?
C11 B029 1.558(5) . ?
C11 C12 1.395(5) . ?
C28 H28 1.0000 . ?
C28 C25 1.542(4) . ?
C45 H45 1.0000 . ?
C45 C42 1.539(4) . ?
C45 C46 1.548(5) . ?
C22 H22 0.9500 . ?
C22 C21 1.369(5) . ?
C38 C37 1.518(4) . ?
C44 H44 1.0000 . ?
C44 C43 1.535(4) . ?
C44 C46 1.540(4) . ?
C26 H26 1.0000 . ?
C26 C24 1.517(5) . ?
C26 C27 1.547(5) . ?
C43 H43 1.0000 . ?
C43 C42 1.572(4) . ?
C43 C37 1.554(4) . ?
C21 H21 0.9500 . ?
C14 C16 1.388(4) . ?
C14 C13 1.382(5) . ?
C42 H42 1.0000 . ?
C42 C36 1.556(5) . ?
C36 C31 1.568(5) . ?
C36 C40 1.545(4) . ?
C18 H18 0.9500 . ?
C18 C19 1.361(5) . ?
C23 H23 1.0000 . ?
C23 C24 1.558(5) . ?
C23 C25 1.541(5) . ?
C31 C32 1.501(5) . ?
C24 H24 1.0000 . ?
C19 H19 0.9500 . ?
C25 H25 1.0000 . ?
C25 C27 1.535(5) . ?
C46 H46A 0.9900 . ?
C46 H46B 0.9900 . ?
C27 H27A 0.9900 . ?
C27 H27B 0.9900 . ?
C15 H15 0.9500 . ?
C15 C16 1.400(5) . ?
C12 H12 0.9500 . ?
C12 C13 1.366(5) . ?
C16 H16 0.9500 . ?
C13 H13 0.9500 . ?
C55 H55A 0.9800 . ?
C55 H55B 0.9800 . ?
C55 H55C 0.9800 . ?
C35 H35A 0.9800 . ?
C35 H35B 0.9800 . ?
C35 H35C 0.9800 . ?
C33 H33A 0.9800 . ?
C33 H33B 0.9800 . ?
C33 H33C 0.9800 . ?
C56 H56A 0.9800 . ?
C56 H56B 0.9800 . ?
C56 H56C 0.9800 . ?
C1 H1A 0.9800 . ?
C1 H1B 0.9800 . ?
C1 H1C 0.9800 . ?
C41 H41A 0.9800 . ?
C41 H41B 0.9800 . ?
C41 H41C 0.9800 . ?
C52 H52A 0.9800 . ?
C52 H52B 0.9800 . ?
C52 H52C 0.9800 . ?
C39 H39A 0.9800 . ?
C39 H39B 0.9800 . ?
C39 H39C 0.9800 . ?
C57 H57A 0.9800 . ?
C57 H57B 0.9800 . ?
C57 H57C 0.9800 . ?

loop_
_geom_torsion_atom_site_label_1
_geom_torsion_atom_site_label_2
_geom_torsion_atom_site_label_3
_geom_torsion_atom_site_label_4
_geom_torsion
_geom_torsion_site_symmetry_1
_geom_torsion_site_symmetry_2
_geom_torsion_site_symmetry_3
_geom_torsion_site_symmetry_4
_geom_torsion_publ_flag
O4 C10 C6 C5 -40.5(3) . . . . ?
O4 C10 C6 C8 -147.3(2) . . . . ?
O20 C50 C53 C5 55.9(2) . . . 2_566 ?
O20 C50 C53 C54 -168.9(2) . . . . ?
O20 C50 C53 C3 -38.2(2) . . . 2_566 ?
O20 C50 C01A O22 172.9(3) . . . . ?
O20 C50 C01A O21 -8.8(4) . . . . ?
O20 C49 C51 O16 -150.6(4) . . . . ?
O20 C49 C51 O17 26.9(4) . . . . ?
O3 C9 C10 O4 -1.7(3) . . . . ?
O3 C9 C10 C6 -123.4(2) . . . . ?
O3 C9 C7 C4 44.8(3) . . . . ?
O3 C9 C7 C8 152.6(2) . . . . ?
O15 C36 C31 C29 60.9(3) . . . . ?
O15 C36 C31 C30 -32.3(3) . . . . ?
O15 C36 C31 C32 -172.9(3) . . . . ?
O15 C36 C40 O12 -39.2(4) . . . . ?
O15 C36 C40 O11 136.6(4) . . . . ?
O5 C23 C24 O6 -3.7(3) . . . . ?
O5 C23 C24 C26 118.2(3) . . . . ?
O5 C23 C25 C28 -41.0(4) . . . . ?
O5 C23 C25 C27 -146.9(3) . . . . ?
O14 C38 C37 O15 178.4(3) . . . . ?
O14 C38 C37 C30 63.5(4) . . . . ?
O14 C38 C37 C43 -63.2(4) . . . . ?
O13 C38 C37 O15 -2.1(4) . . . . ?
O13 C38 C37 C30 -116.9(3) . . . . ?
O13 C38 C37 C43 116.3(3) . . . . ?
C5 C6 C8 C7 -52.6(2) . . . . ?
C5 C4 C7 C9 74.1(3) . . . . ?
C5 C4 C7 C8 -29.3(3) . . . . ?
C5 C4 C3 C53 2.5(2) . . . 2_566 ?
C5 C4 C3 C49 -98.6(2) . . . 2_566 ?
C5 C4 C3 C2 128.8(3) . . . . ?
C5 C53 C54 O18 30.1(4) 2_566 . . . ?
C5 C53 C54 O19 -154.1(3) 2_566 . . . ?
C47 C50 C53 C5 166.6(2) . . . 2_566 ?
C47 C50 C53 C54 -58.2(3) . . . . ?
C47 C50 C53 C3 72.5(3) . . . 2_566 ?
C47 C50 C01A O22 52.8(4) . . . . ?
C47 C50 C01A O21 -129.0(3) . . . . ?
C47 C48 C49 O20 -31.9(3) . . . . ?
C47 C48 C49 C3 74.9(3) . . . 2_566 ?
C47 C48 C49 C51 -152.3(3) . . . . ?
C47 C48 C45 C42 -71.9(3) . . . . ?
C47 C48 C45 C46 35.9(3) . . . . ?
C47 C44 C43 C42 -72.0(3) . . . . ?
C47 C44 C43 C37 177.5(2) . . . . ?
C47 C44 C46 C45 53.4(3) . . . . ?
C50 O20 C49 C48 53.2(3) . . . . ?
C50 O20 C49 C3 -59.7(2) . . . 2_566 ?
C50 O20 C49 C51 177.8(2) . . . . ?
C50 C47 C48 C49 -0.8(3) . . . . ?
C50 C47 C48 C45 -122.8(3) . . . . ?
C50 C47 C44 C43 -176.1(2) . . . . ?
C50 C47 C44 C46 76.5(3) . . . . ?
C50 C53 C54 O18 -100.0(3) . . . . ?
C50 C53 C54 O19 75.8(4) . . . . ?
C9 O3 B029 O4 -3.4(3) . . . . ?
C9 O3 B029 C11 174.2(3) . . . . ?
C9 C10 C6 C5 73.6(3) . . . . ?
C9 C10 C6 C8 -33.2(3) . . . . ?
C9 C7 C8 C6 -59.5(3) . . . . ?
C10 O4 B029 O3 2.2(3) . . . . ?
C10 O4 B029 C11 -175.1(3) . . . . ?
C10 C9 C7 C4 -68.8(3) . . . . ?
C10 C9 C7 C8 39.0(3) . . . . ?
C10 C6 C8 C7 57.3(2) . . . . ?
C6 C5 C4 C7 -4.1(3) . . . . ?
C6 C5 C4 C3 -123.3(2) . . . . ?
C48 C47 C50 O20 33.7(3) . . . . ?
C48 C47 C50 C53 -74.4(3) . . . . ?
C48 C47 C50 C01A 159.0(3) . . . . ?
C48 C47 C44 C43 74.2(3) . . . . ?
C48 C47 C44 C46 -33.3(3) . . . . ?
C48 C49 C51 O16 -32.7(5) . . . . ?
C48 C49 C51 O17 144.8(3) . . . . ?
C48 C45 C42 C43 74.1(3) . . . . ?
C48 C45 C42 C36 -176.2(2) . . . . ?
C48 C45 C46 C44 -55.0(3) . . . . ?
C4 C5 C6 C10 -68.2(3) . . . . ?
C4 C5 C6 C8 36.1(3) . . . . ?
C4 C7 C8 C6 50.1(3) . . . . ?
C4 C3 C2 O2 80.8(3) . . . . ?
C4 C3 C2 O1 -93.4(4) . . . . ?
C53 C5 C6 C10 -165.5(2) 2_566 . . . ?
C53 C5 C6 C8 -61.3(3) 2_566 . . . ?
C53 C5 C4 C7 116.7(2) 2_566 . . . ?
C53 C5 C4 C3 -2.6(2) 2_566 . . . ?
C53 C50 C01A O22 -74.0(4) . . . . ?
C53 C50 C01A O21 104.3(3) . . . . ?
C53 C3 C2 O2 -173.8(3) 2_566 . . . ?
C53 C3 C2 O1 12.0(5) 2_566 . . . ?
C49 O20 C50 C47 -53.9(3) . . . . ?
C49 O20 C50 C53 61.9(2) . . . . ?
C49 O20 C50 C01A -178.8(2) . . . . ?
C49 C48 C45 C42 178.6(2) . . . . ?
C49 C48 C45 C46 -73.7(3) . . . . ?
C49 C3 C2 O2 -49.4(3) 2_566 . . . ?
C49 C3 C2 O1 136.4(3) 2_566 . . . ?
C17 C14 C16 C15 178.0(3) . . . . ?
C17 C14 C13 C12 -177.6(4) . . . . ?
C17 C18 C19 C20 -1.4(5) . . . . ?
C7 C9 C10 O4 118.1(2) . . . . ?
C7 C9 C10 C6 -3.6(3) . . . . ?
C7 C4 C3 C53 -103.0(3) . . . 2_566 ?
C7 C4 C3 C49 155.9(2) . . . 2_566 ?
C7 C4 C3 C2 23.3(3) . . . . ?
C01A C50 C53 C5 -65.4(3) . . . 2_566 ?
C01A C50 C53 C54 69.8(3) . . . . ?
C01A C50 C53 C3 -159.5(2) . . . 2_566 ?
C20 C22 C21 C17 -2.0(5) . . . . ?
C29 C28 C25 C23 -64.9(3) . . . . ?
C29 C28 C25 C27 38.4(3) . . . . ?
C29 C26 C24 O6 47.0(4) . . . . ?
C29 C26 C24 C23 -67.7(3) . . . . ?
C29 C26 C27 C25 48.6(3) . . . . ?
C29 C31 C32 O9 -88.1(4) . . . . ?
C29 C31 C32 O10 81.7(4) . . . . ?
C3 C4 C7 C9 172.5(2) . . . . ?
C3 C4 C7 C8 69.1(3) . . . . ?
C3 C53 C54 O18 143.0(3) 2_566 . . . ?
C3 C53 C54 O19 -41.2(4) 2_566 . . . ?
C3 C49 C51 O16 96.7(4) 2_566 . . . ?
C3 C49 C51 O17 -85.8(4) 2_566 . . . ?
C30 C28 C25 C23 -162.9(3) . . . . ?
C30 C28 C25 C27 -59.6(3) . . . . ?
C30 C31 C32 O9 19.7(5) . . . . ?
C30 C31 C32 O10 -170.5(3) . . . . ?
C11 C15 C16 C14 -1.3(6) . . . . ?
C11 C12 C13 C14 0.4(7) . . . . ?
C28 C29 C26 C24 76.2(3) . . . . ?
C28 C29 C26 C27 -26.0(3) . . . . ?
C28 C29 C31 C30 5.9(2) . . . . ?
C28 C29 C31 C36 -95.0(3) . . . . ?
C28 C29 C31 C32 139.7(3) . . . . ?
C28 C30 C37 O15 -55.4(3) . . . . ?
C28 C30 C37 C38 66.2(3) . . . . ?
C28 C30 C37 C43 -165.0(2) . . . . ?
C28 C30 C31 C29 -5.8(2) . . . . ?
C28 C30 C31 C36 108.4(3) . . . . ?
C28 C30 C31 C32 -123.5(3) . . . . ?
C28 C30 C34 O7 148.7(3) . . . . ?
C28 C30 C34 O8 -33.7(4) . . . . ?
C28 C25 C27 C26 -53.1(3) . . . . ?
C45 C48 C49 O20 79.2(3) . . . . ?
C45 C48 C49 C3 -174.1(2) . . . 2_566 ?
C45 C48 C49 C51 -41.3(4) . . . . ?
C45 C42 C36 O15 -77.7(3) . . . . ?
C45 C42 C36 C31 174.7(3) . . . . ?
C45 C42 C36 C40 40.8(4) . . . . ?
C22 C20 C19 C18 0.8(5) . . . . ?
C22 C20 B02G O6 -6.6(5) . . . . ?
C22 C20 B02G O5 174.8(3) . . . . ?
C44 C47 C50 O20 -76.7(3) . . . . ?
C44 C47 C50 C53 175.2(2) . . . . ?
C44 C47 C50 C01A 48.5(3) . . . . ?
C44 C47 C48 C49 120.4(3) . . . . ?
C44 C47 C48 C45 -1.6(3) . . . . ?
C44 C43 C42 C45 -0.8(3) . . . . ?
C44 C43 C42 C36 -123.1(3) . . . . ?
C44 C43 C37 O15 79.7(3) . . . . ?
C44 C43 C37 C30 -172.9(2) . . . . ?
C44 C43 C37 C38 -43.4(3) . . . . ?
C26 C29 C28 C30 112.8(3) . . . . ?
C26 C29 C28 C25 -7.3(3) . . . . ?
C26 C29 C31 C30 -100.6(3) . . . . ?
C26 C29 C31 C36 158.5(3) . . . . ?
C26 C29 C31 C32 33.2(4) . . . . ?
C43 C44 C46 C45 -54.1(3) . . . . ?
C43 C42 C36 O15 33.3(3) . . . . ?
C43 C42 C36 C31 -74.3(3) . . . . ?
C43 C42 C36 C40 151.8(3) . . . . ?
C21 C17 C14 C16 26.7(5) . . . . ?
C21 C17 C14 C13 -156.4(4) . . . . ?
C21 C17 C18 C19 0.2(5) . . . . ?
C14 C17 C21 C22 -178.7(3) . . . . ?
C14 C17 C18 C19 -179.6(3) . . . . ?
C42 C45 C46 C44 53.5(3) . . . . ?
C42 C43 C37 O15 -31.5(3) . . . . ?
C42 C43 C37 C30 75.9(3) . . . . ?
C42 C43 C37 C38 -154.7(3) . . . . ?
C42 C36 C31 C29 170.2(2) . . . . ?
C42 C36 C31 C30 77.1(3) . . . . ?
C42 C36 C31 C32 -63.6(3) . . . . ?
C42 C36 C40 O12 -155.9(3) . . . . ?
C42 C36 C40 O11 19.9(6) . . . . ?
C37 O15 C36 C42 -53.8(3) . . . . ?
C37 O15 C36 C31 58.3(3) . . . . ?
C37 O15 C36 C40 -178.4(2) . . . . ?
C37 C30 C28 C29 106.1(2) . . . . ?
C37 C30 C28 C25 -148.4(3) . . . . ?
C37 C30 C31 C29 -117.3(2) . . . . ?
C37 C30 C31 C36 -3.1(3) . . . . ?
C37 C30 C31 C32 125.0(3) . . . . ?
C37 C30 C34 O7 -77.8(4) . . . . ?
C37 C30 C34 O8 99.8(3) . . . . ?
C37 C43 C42 C45 121.3(3) . . . . ?
C37 C43 C42 C36 -1.0(3) . . . . ?
C36 O15 C37 C30 -60.6(3) . . . . ?
C36 O15 C37 C38 176.6(2) . . . . ?
C36 O15 C37 C43 52.9(3) . . . . ?
C36 C31 C32 O9 144.3(3) . . . . ?
C36 C31 C32 O10 -45.8(4) . . . . ?
C18 C17 C21 C22 1.5(5) . . . . ?
C18 C17 C14 C16 -153.5(4) . . . . ?
C18 C17 C14 C13 23.4(5) . . . . ?
C23 O5 B02G O6 1.3(4) . . . . ?
C23 O5 B02G C20 180.0(3) . . . . ?
C23 C25 C27 C26 57.1(3) . . . . ?
C31 C29 C28 C30 -6.0(2) . . . . ?
C31 C29 C28 C25 -126.2(2) . . . . ?
C31 C29 C26 C24 175.2(3) . . . . ?
C31 C29 C26 C27 72.9(3) . . . . ?
C31 C30 C28 C29 5.9(2) . . . . ?
C31 C30 C28 C25 111.3(3) . . . . ?
C31 C30 C37 O15 37.6(3) . . . . ?
C31 C30 C37 C38 159.1(3) . . . . ?
C31 C30 C37 C43 -72.0(3) . . . . ?
C31 C30 C34 O7 39.2(5) . . . . ?
C31 C30 C34 O8 -143.1(3) . . . . ?
C31 C36 C40 O12 74.3(4) . . . . ?
C31 C36 C40 O11 -109.9(4) . . . . ?
C24 O6 B02G O5 -3.8(4) . . . . ?
C24 O6 B02G C20 177.5(3) . . . . ?
C24 C26 C27 C25 -60.1(3) . . . . ?
C24 C23 C25 C28 73.4(3) . . . . ?
C24 C23 C25 C27 -32.5(3) . . . . ?
C19 C20 C22 C21 0.8(5) . . . . ?
C19 C20 B02G O6 171.0(3) . . . . ?
C19 C20 B02G O5 -7.6(5) . . . . ?
C25 C23 C24 O6 -126.6(3) . . . . ?
C25 C23 C24 C26 -4.7(3) . . . . ?
C46 C45 C42 C43 -33.6(3) . . . . ?
C46 C45 C42 C36 76.1(3) . . . . ?
C46 C44 C43 C42 35.2(3) . . . . ?
C46 C44 C43 C37 -75.3(3) . . . . ?
C27 C26 C24 O6 154.3(3) . . . . ?
C27 C26 C24 C23 39.5(3) . . . . ?
C40 C36 C31 C29 -55.9(4) . . . . ?
C40 C36 C31 C30 -149.0(3) . . . . ?
C40 C36 C31 C32 70.3(4) . . . . ?
C34 C30 C28 C29 -120.1(3) . . . . ?
C34 C30 C28 C25 -14.7(4) . . . . ?
C34 C30 C37 O15 166.8(3) . . . . ?
C34 C30 C37 C38 -71.7(3) . . . . ?
C34 C30 C37 C43 57.2(3) . . . . ?
C34 C30 C31 C29 119.7(3) . . . . ?
C34 C30 C31 C36 -126.1(3) . . . . ?
C34 C30 C31 C32 2.0(5) . . . . ?
C15 C11 B029 O4 -21.0(5) . . . . ?
C15 C11 B029 O3 161.7(3) . . . . ?
C15 C11 C12 C13 -0.6(6) . . . . ?
B029 O4 C10 C9 -0.2(3) . . . . ?
B029 O4 C10 C6 113.2(3) . . . . ?
B029 O3 C9 C10 2.9(3) . . . . ?
B029 O3 C9 C7 -109.5(3) . . . . ?
B029 C11 C15 C16 -177.8(3) . . . . ?
B029 C11 C12 C13 178.3(4) . . . . ?
C12 C11 C15 C16 1.1(6) . . . . ?
C12 C11 B029 O4 160.1(3) . . . . ?
C12 C11 B029 O3 -17.2(5) . . . . ?
C16 C14 C13 C12 -0.6(6) . . . . ?
C13 C14 C16 C15 1.0(6) . . . . ?
C55 O18 C54 O19 -8.9(5) . . . . ?
C55 O18 C54 C53 167.0(3) . . . . ?
B02G O6 C24 C26 -109.6(3) . . . . ?
B02G O6 C24 C23 4.5(3) . . . . ?
B02G O5 C23 C24 1.7(3) . . . . ?
B02G O5 C23 C25 115.5(3) . . . . ?
B02G C20 C22 C21 178.5(3) . . . . ?
B02G C20 C19 C18 -176.9(3) . . . . ?
C35 O8 C34 O7 2.8(5) . . . . ?
C35 O8 C34 C30 -174.9(3) . . . . ?
C33 O9 C32 O10 1.2(6) . . . . ?
C33 O9 C32 C31 170.4(3) . . . . ?
C56 O21 C01A O22 -1.5(5) . . . . ?
C56 O21 C01A C50 -179.7(3) . . . . ?
C1 O2 C2 O1 -1.6(5) . . . . ?
C1 O2 C2 C3 -176.2(3) . . . . ?
C41 O12 C40 O11 4.2(6) . . . . ?
C41 O12 C40 C36 180.0(4) . . . . ?
C52 O17 C51 O16 0.8(7) . . . . ?
C52 O17 C51 C49 -176.6(4) . . . . ?
C39 O13 C38 O14 0.6(6) . . . . ?
C39 O13 C38 C37 -179.0(3) . . . . ?
C57 O16 C51 O17 23.9(17) . . . . ?
C57 O16 C51 C49 -158.9(15) . . . . ?
